data_7219203
loop_
_publ_author_name
'Xie, Shuilin'
'Wang, Haifeng'
'Liu, Zhonghua'
'Dai, Renke'
'Huang, Lizhen'

_publ_section_title
;
 Fluorescent Metal-organic Framework Based On Pyrene Chromophore For
 Sensing of Nitrobenzene
;
_journal_name_full 'RSC Adv.'
_journal_paper_doi 10.1039/C4RA10835C
_journal_year 2014
_chemical_formula_sum 'C30.75 H30 Mg2 N2.25 O12.75'
_chemical_formula_weight 683.69
_chemical_name_systematic
; 
 ? 
;
_space_group_IT_number 14
_symmetry_cell_setting monoclinic
_symmetry_space_group_name_Hall '-P 2ybc'
_symmetry_space_group_name_H-M 'P 1 21/c 1'
_atom_sites_solution_hydrogens geom
_atom_sites_solution_primary direct
_atom_sites_solution_secondary difmap
_audit_creation_method SHELXL-97
_audit_update_record
;
2014-09-11 deposited with the CCDC.
2014-12-08 downloaded from the CCDC.
;
_cell_angle_alpha 90.00
_cell_angle_beta 92.265(9)
_cell_angle_gamma 90.00
_cell_formula_units_Z 4
_cell_length_a 11.064(4)
_cell_length_b 15.957(5)
_cell_length_c 23.362(7)
_cell_measurement_reflns_used 615
_cell_measurement_temperature 296(2)
_cell_measurement_theta_max 25.03
_cell_measurement_theta_min 1.74
_cell_volume 4121(2)
_computing_structure_refinement 'SHELXL-97 (Sheldrick, 1997)'
_computing_structure_solution 'SHELXS-97 (Sheldrick, 1990)'
_diffrn_ambient_temperature 296(2)
_diffrn_measured_fraction_theta_full 0.997
_diffrn_measured_fraction_theta_max 0.997
_diffrn_measurement_device_type 'Bruker APEX II Smart CCD'
_diffrn_radiation_monochromator graphite
_diffrn_radiation_source 'fine-focus sealed tube'
_diffrn_radiation_type MoK\a
_diffrn_radiation_wavelength 0.71073
_diffrn_reflns_av_R_equivalents 0.0851
_diffrn_reflns_av_sigmaI/netI 0.0865
_diffrn_reflns_limit_h_max 13
_diffrn_reflns_limit_h_min -12
_diffrn_reflns_limit_k_max 18
_diffrn_reflns_limit_k_min -15
_diffrn_reflns_limit_l_max 27
_diffrn_reflns_limit_l_min -27
_diffrn_reflns_number 25991
_diffrn_reflns_theta_full 25.03
_diffrn_reflns_theta_max 25.03
_diffrn_reflns_theta_min 1.74
_exptl_absorpt_coefficient_mu 0.113
_exptl_absorpt_correction_T_max 0.9888
_exptl_absorpt_correction_T_min 0.9833
_exptl_absorpt_correction_type multi-scan
_exptl_crystal_colour yellow
_exptl_crystal_density_diffrn 1.102
_exptl_crystal_density_method 'not measured'
_exptl_crystal_description block
_exptl_crystal_F_000 1425
_exptl_crystal_size_max 0.15
_exptl_crystal_size_mid 0.15
_exptl_crystal_size_min 0.1
_refine_diff_density_max 0.454
_refine_diff_density_min -0.292
_refine_diff_density_rms 0.068
_refine_ls_extinction_method none
_refine_ls_goodness_of_fit_ref 0.997
_refine_ls_hydrogen_treatment mixed
_refine_ls_matrix_type full
_refine_ls_number_parameters 615
_refine_ls_number_reflns 7253
_refine_ls_number_restraints 846
_refine_ls_restrained_S_all 0.984
_refine_ls_R_factor_all 0.1754
_refine_ls_R_factor_gt 0.0991
_refine_ls_shift/su_max 0.004
_refine_ls_shift/su_mean 0.000
_refine_ls_structure_factor_coef Fsqd
_refine_ls_weighting_details 'calc w=1/[\s^2^(Fo^2^)+(0.0000P)^2^+16.0000P] where P=(Fo^2^+2Fc^2^)/3'
_refine_ls_weighting_scheme calc
_refine_ls_wR_factor_gt 0.2039
_refine_ls_wR_factor_ref 0.2371
_reflns_number_gt 3514
_reflns_number_total 7253
_reflns_threshold_expression >2sigma(I)
_cod_data_source_file c4ra10835c2.cif
_cod_data_source_block x
_cod_original_sg_symbol_H-M P2(1)/c
_cod_database_code 7219203

loop_
_symmetry_equiv_pos_as_xyz
'x, y, z'
'-x, y+1/2, -z+1/2'
'-x, -y, -z'
'x, -y-1/2, z-1/2'

loop_
_atom_site_label
_atom_site_type_symbol
_atom_site_fract_x
_atom_site_fract_y
_atom_site_fract_z
_atom_site_U_iso_or_equiv
_atom_site_adp_type
_atom_site_occupancy
_atom_site_symmetry_multiplicity
_atom_site_calc_flag
_atom_site_refinement_flags
_atom_site_disorder_assembly
_atom_site_disorder_group
Mg1 Mg 0.6413(2) 0.34676(15) 0.24071(12) 0.0988(9) Uani 1 1 d D . .
Mg2 Mg 0.44725(18) 0.48910(10) 0.16054(8) 0.0544(5) Uani 1 1 d . . .
O1 O 0.4610(5) 0.3571(3) 0.2149(2) 0.1066(19) Uani 1 1 d . A .
O2 O 0.3345(5) 0.3882(3) 0.1432(2) 0.1027(18) Uani 1 1 d . . .
O3 O 0.4386(5) 0.0609(3) 0.2951(2) 0.1081(19) Uani 1 1 d . . .
O4 O 0.3478(6) -0.0339(3) 0.2389(2) 0.113(2) Uani 1 1 d . . .
O5 O -0.2735(6) 0.3332(4) -0.1393(2) 0.127(2) Uani 1 1 d . . .
O6 O -0.3790(4) 0.4345(3) -0.10138(17) 0.0821(15) Uani 1 1 d . . .
O7 O -0.4307(4) 0.4448(3) 0.10704(19) 0.0861(15) Uani 1 1 d . . .
O8 O -0.3090(6) 0.3659(4) 0.1622(2) 0.133(3) Uani 1 1 d . . .
C1 C 0.3784(7) 0.3371(4) 0.1793(3) 0.085(2) Uani 1 1 d . A .
C2 C 0.3283(6) 0.2496(4) 0.1794(3) 0.0699(18) Uani 1 1 d . . .
C3 C 0.3678(6) 0.1897(4) 0.2197(3) 0.0712(19) Uani 1 1 d . A .
H3A H 0.4236 0.2040 0.2489 0.085 Uiso 1 1 calc R . .
C4 C 0.3225(6) 0.1087(4) 0.2156(3) 0.0692(18) Uani 1 1 d . . .
C5 C 0.2356(6) 0.0885(4) 0.1728(2) 0.0663(18) Uani 1 1 d . A .
H5A H 0.2041 0.0345 0.1708 0.080 Uiso 1 1 calc R . .
C6 C 0.1956(6) 0.1484(3) 0.1331(2) 0.0608(17) Uani 1 1 d . . .
C7 C 0.2439(6) 0.2284(3) 0.1371(3) 0.0671(18) Uani 1 1 d . A .
H7A H 0.2186 0.2687 0.1106 0.080 Uiso 1 1 calc R . .
C8 C 0.3734(7) 0.0405(5) 0.2541(3) 0.082(2) Uani 1 1 d . A .
C9 C 0.1025(5) 0.1290(3) 0.0875(2) 0.0565(16) Uani 1 1 d . A .
C10 C 0.1014(5) 0.0541(3) 0.0555(2) 0.0526(15) Uani 1 1 d . . .
C11 C 0.0030(5) 0.0388(3) 0.0152(2) 0.0492(14) Uani 1 1 d . . .
C12 C -0.0887(5) 0.1006(3) 0.0058(2) 0.0547(15) Uani 1 1 d . . .
C13 C -0.0794(5) 0.1774(3) 0.0348(2) 0.0589(16) Uani 1 1 d . A .
C14 C 0.0130(6) 0.1890(3) 0.0753(2) 0.0647(18) Uani 1 1 d . . .
H14A H 0.0159 0.2391 0.0956 0.078 Uiso 1 1 calc R A .
C15 C 0.1969(5) -0.0064(3) 0.0598(2) 0.0583(16) Uani 1 1 d . A .
H15A H 0.2649 0.0052 0.0832 0.070 Uiso 1 1 calc R . .
C16 C 0.1915(5) -0.0791(3) 0.0311(2) 0.0629(17) Uani 1 1 d . . .
H16A H 0.2556 -0.1166 0.0352 0.075 Uiso 1 1 calc R A .
C17 C -0.1655(6) 0.2468(3) 0.0244(2) 0.0616(17) Uani 1 1 d . . .
C18 C -0.1976(6) 0.2760(3) -0.0304(2) 0.0651(18) Uani 1 1 d . A .
H18A H -0.1647 0.2507 -0.0622 0.078 Uiso 1 1 calc R . .
C19 C -0.2779(6) 0.3420(3) -0.0383(2) 0.0647(18) Uani 1 1 d . . .
C20 C -0.3270(6) 0.3803(4) 0.0086(3) 0.073(2) Uani 1 1 d . A .
H20A H -0.3814 0.4242 0.0034 0.088 Uiso 1 1 calc R . .
C21 C -0.2947(6) 0.3528(4) 0.0634(3) 0.073(2) Uani 1 1 d . . .
C22 C -0.2144(6) 0.2868(4) 0.0706(3) 0.0716(19) Uani 1 1 d . A .
H22A H -0.1928 0.2689 0.1075 0.086 Uiso 1 1 calc R . .
C23 C -0.3135(6) 0.3726(4) -0.0978(3) 0.075(2) Uani 1 1 d . A .
C24 C -0.3492(7) 0.3916(4) 0.1147(3) 0.084(2) Uani 1 1 d . A .
O9 O 0.3132(6) 0.5278(4) 0.2180(3) 0.128(2) Uani 1 1 d . . .
O10 O 0.6019(12) 0.2903(7) 0.3083(5) 0.095(4) Uani 0.50 1 d P A 1
O10B O 0.5981(15) 0.3392(10) 0.3365(5) 0.132(5) Uani 0.50 1 d P A 2
O11 O 0.8247(9) 0.3141(8) 0.2577(6) 0.160(4) Uani 0.628(12) 1 d PDU A 1
N1 N 1.0024(13) 0.3346(10) 0.3044(7) 0.188(5) Uani 0.628(12) 1 d PDU A 1
C25 C 0.8952(15) 0.3371(9) 0.2930(8) 0.192(5) Uani 0.628(12) 1 d PDU A 1
H25A H 0.8561 0.3668 0.3211 0.231 Uiso 0.628(12) 1 calc PR A 1
C26 C 1.0942(17) 0.2968(17) 0.2738(9) 0.224(7) Uani 0.628(12) 1 d PDU A 1
H26A H 1.0605 0.2746 0.2385 0.336 Uiso 0.628(12) 1 calc PR A 1
H26B H 1.1300 0.2522 0.2962 0.336 Uiso 0.628(12) 1 calc PR A 1
H26C H 1.1548 0.3377 0.2658 0.336 Uiso 0.628(12) 1 calc PR A 1
C27 C 1.0537(19) 0.3735(16) 0.3550(8) 0.231(7) Uani 0.628(12) 1 d PDU A 1
H27A H 0.9900 0.3916 0.3788 0.347 Uiso 0.628(12) 1 calc PR A 1
H27B H 1.1012 0.4210 0.3444 0.347 Uiso 0.628(12) 1 calc PR A 1
H27C H 1.1043 0.3339 0.3756 0.347 Uiso 0.628(12) 1 calc PR A 1
O11B O 0.8188(14) 0.3715(14) 0.2814(11) 0.180(5) Uani 0.372(12) 1 d PDU A 2
N1B N 0.979(2) 0.2861(14) 0.2991(11) 0.190(6) Uani 0.372(12) 1 d PDU A 2
C25B C 0.8929(18) 0.3203(15) 0.2769(13) 0.191(6) Uani 0.372(12) 1 d PDU A 2
H25B H 0.8796 0.2956 0.2412 0.229 Uiso 0.372(12) 1 calc PR A 2
C26B C 1.034(3) 0.302(3) 0.3537(13) 0.215(8) Uani 0.372(12) 1 d PDU A 2
H26D H 1.0414 0.3609 0.3595 0.322 Uiso 0.372(12) 1 calc PR A 2
H26E H 1.1123 0.2761 0.3561 0.322 Uiso 0.372(12) 1 calc PR A 2
H26F H 0.9843 0.2782 0.3826 0.322 Uiso 0.372(12) 1 calc PR A 2
C27B C 1.042(3) 0.2204(19) 0.2721(14) 0.208(8) Uani 0.372(12) 1 d PDU A 2
H27D H 0.9881 0.1932 0.2446 0.311 Uiso 0.372(12) 1 calc PR A 2
H27E H 1.0694 0.1804 0.3004 0.311 Uiso 0.372(12) 1 calc PR A 2
H27F H 1.1096 0.2430 0.2531 0.311 Uiso 0.372(12) 1 calc PR A 2
O12 O 0.629(5) 0.2208(19) 0.198(2) 0.112(6) Uani 0.195(11) 1 d PDU A 1
N2 N 0.617(3) 0.1052(13) 0.1453(13) 0.107(6) Uani 0.195(11) 1 d PDU A 1
C28 C 0.642(3) 0.1484(18) 0.1853(15) 0.115(6) Uani 0.195(11) 1 d PDU A 1
H28A H 0.6841 0.1186 0.2141 0.138 Uiso 0.195(11) 1 calc PR A 1
C29 C 0.553(4) 0.132(2) 0.0945(15) 0.106(7) Uani 0.195(11) 1 d PDU A 1
H29A H 0.5547 0.1924 0.0926 0.159 Uiso 0.195(11) 1 calc PR A 1
H29B H 0.4709 0.1134 0.0949 0.159 Uiso 0.195(11) 1 calc PR A 1
H29C H 0.5913 0.1095 0.0617 0.159 Uiso 0.195(11) 1 calc PR A 1
C30 C 0.643(5) 0.0195(14) 0.1396(16) 0.129(8) Uani 0.195(11) 1 d PDU A 1
H30A H 0.6880 0.0006 0.1732 0.193 Uiso 0.195(11) 1 calc PR A 1
H30B H 0.6901 0.0111 0.1065 0.193 Uiso 0.195(11) 1 calc PR A 1
H30C H 0.5689 -0.0116 0.1354 0.193 Uiso 0.195(11) 1 calc PR A 1
O12B O 0.649(3) 0.2268(12) 0.1894(13) 0.114(5) Uani 0.305(11) 1 d PDU A 2
N2B N 0.677(2) 0.1027(9) 0.1478(8) 0.104(5) Uani 0.305(11) 1 d PDU A 2
C28B C 0.696(2) 0.1614(13) 0.1784(10) 0.109(6) Uani 0.305(11) 1 d PDU A 2
H28B H 0.7676 0.1546 0.1999 0.131 Uiso 0.305(11) 1 calc PR A 2
C29B C 0.756(3) 0.0328(13) 0.1438(12) 0.134(7) Uani 0.305(11) 1 d PDU A 2
H29D H 0.8125 0.0326 0.1760 0.202 Uiso 0.305(11) 1 calc PR A 2
H29E H 0.7989 0.0365 0.1090 0.202 Uiso 0.305(11) 1 calc PR A 2
H29F H 0.7095 -0.0181 0.1437 0.202 Uiso 0.305(11) 1 calc PR A 2
C30B C 0.578(2) 0.0922(18) 0.1086(12) 0.120(7) Uani 0.305(11) 1 d PDU A 2
H30D H 0.5195 0.1358 0.1143 0.181 Uiso 0.305(11) 1 calc PR A 2
H30E H 0.5408 0.0386 0.1147 0.181 Uiso 0.305(11) 1 calc PR A 2
H30F H 0.6051 0.0952 0.0702 0.181 Uiso 0.305(11) 1 calc PR A 2
O12C O 0.6577(15) 0.2233(7) 0.2521(5) 0.149(6) Uani 0.50 1 d P A 3
N3 N -0.010(3) 0.4988(15) 0.1234(15) 0.20(2) Uani 0.25 1 d PD . .
O13 O 0.037(4) 0.484(3) 0.2154(16) 0.40(3) Uani 0.25 1 d PDU . .
C31 C 0.049(3) 0.477(2) 0.1650(17) 0.39(3) Uani 0.25 1 d PDU . .
H31A H 0.1194 0.4493 0.1561 0.471 Uiso 0.25 1 calc PR . .
C32 C 0.021(4) 0.485(3) 0.0663(16) 0.39(3) Uani 0.25 1 d PDU . .
H32A H 0.0935 0.4521 0.0658 0.581 Uiso 0.25 1 calc PR . .
H32B H 0.0340 0.5378 0.0479 0.581 Uiso 0.25 1 calc PR . .
H32C H -0.0436 0.4556 0.0463 0.581 Uiso 0.25 1 calc PR . .
C33 C -0.119(4) 0.544(3) 0.126(2) 0.38(3) Uani 0.25 1 d PDU . .
H33A H -0.1398 0.5513 0.1649 0.574 Uiso 0.25 1 calc PR . .
H33B H -0.1824 0.5145 0.1052 0.574 Uiso 0.25 1 calc PR . .
H33C H -0.1088 0.5984 0.1084 0.574 Uiso 0.25 1 calc PR . .
O14 O 0.3955(12) 0.2852(9) 0.3811(5) 0.155(5) Uani 0.50 1 d PDU . .
N4 N 0.3439(11) 0.2036(8) 0.4518(5) 0.117(4) Uani 0.50 1 d PDU . .
C34 C 0.3918(11) 0.2209(9) 0.4072(6) 0.115(5) Uani 0.50 1 d PDU . .
H34A H 0.4323 0.1765 0.3907 0.138 Uiso 0.50 1 calc PR . .
C35 C 0.3434(14) 0.1258(9) 0.4789(7) 0.118(5) Uani 0.50 1 d PDU . .
H35A H 0.3934 0.0874 0.4589 0.177 Uiso 0.50 1 calc PR . .
H35B H 0.2621 0.1047 0.4789 0.177 Uiso 0.50 1 calc PR . .
H35C H 0.3742 0.1317 0.5177 0.177 Uiso 0.50 1 calc PR . .
C36 C 0.275(2) 0.2639(12) 0.4806(8) 0.193(8) Uani 0.50 1 d PDU . .
H36A H 0.2793 0.3167 0.4612 0.290 Uiso 0.50 1 calc PR . .
H36B H 0.3062 0.2699 0.5193 0.290 Uiso 0.50 1 calc PR . .
H36C H 0.1920 0.2459 0.4809 0.290 Uiso 0.50 1 calc PR . .

loop_
_atom_site_aniso_label
_atom_site_aniso_U_11
_atom_site_aniso_U_22
_atom_site_aniso_U_33
_atom_site_aniso_U_23
_atom_site_aniso_U_13
_atom_site_aniso_U_12
Mg1 0.096(2) 0.0734(16) 0.123(2) 0.0364(15) -0.0420(16) 0.0069(14)
Mg2 0.0745(13) 0.0359(10) 0.0506(10) -0.0031(8) -0.0271(9) 0.0138(9)
O1 0.093(4) 0.084(4) 0.139(5) -0.039(3) -0.042(3) -0.002(3)
O2 0.118(4) 0.054(3) 0.134(5) 0.005(3) -0.026(4) 0.000(3)
O3 0.118(4) 0.125(4) 0.077(3) 0.025(3) -0.048(3) 0.012(3)
O4 0.159(6) 0.079(4) 0.098(4) 0.024(3) -0.023(4) 0.034(4)
O5 0.194(6) 0.117(4) 0.067(3) -0.009(3) -0.028(4) 0.091(4)
O6 0.109(4) 0.059(3) 0.075(3) 0.003(2) -0.033(3) 0.043(3)
O7 0.100(4) 0.073(3) 0.084(3) -0.007(2) -0.008(3) 0.044(3)
O8 0.155(6) 0.173(6) 0.069(3) -0.033(3) -0.040(3) 0.096(5)
C1 0.084(5) 0.066(5) 0.102(6) -0.029(4) -0.023(5) 0.004(4)
C2 0.083(5) 0.051(4) 0.073(4) -0.006(3) -0.026(4) 0.000(3)
C3 0.073(5) 0.074(4) 0.065(4) -0.011(3) -0.026(3) 0.008(4)
C4 0.081(5) 0.064(4) 0.060(4) 0.001(3) -0.021(3) 0.016(3)
C5 0.082(5) 0.045(3) 0.069(4) 0.000(3) -0.029(3) 0.007(3)
C6 0.078(4) 0.041(3) 0.061(4) -0.003(3) -0.028(3) 0.009(3)
C7 0.087(5) 0.043(3) 0.068(4) 0.000(3) -0.033(3) 0.004(3)
C8 0.091(6) 0.088(6) 0.067(5) 0.018(4) -0.013(4) 0.020(4)
C9 0.069(4) 0.039(3) 0.059(3) -0.002(3) -0.027(3) 0.009(3)
C10 0.063(4) 0.036(3) 0.056(3) -0.003(2) -0.021(3) 0.011(3)
C11 0.059(4) 0.035(3) 0.053(3) -0.002(2) -0.017(3) 0.012(2)
C12 0.067(4) 0.038(3) 0.057(3) -0.004(2) -0.026(3) 0.018(3)
C13 0.076(4) 0.041(3) 0.057(3) -0.005(3) -0.026(3) 0.022(3)
C14 0.088(5) 0.038(3) 0.065(4) -0.010(3) -0.032(3) 0.020(3)
C15 0.058(4) 0.048(3) 0.066(4) -0.006(3) -0.027(3) 0.014(3)
C16 0.071(4) 0.043(3) 0.072(4) -0.002(3) -0.029(3) 0.021(3)
C17 0.077(4) 0.045(3) 0.061(4) -0.011(3) -0.026(3) 0.023(3)
C18 0.082(5) 0.049(3) 0.063(4) -0.010(3) -0.022(3) 0.025(3)
C19 0.084(5) 0.047(3) 0.061(4) -0.005(3) -0.024(3) 0.024(3)
C20 0.094(5) 0.046(3) 0.077(4) -0.013(3) -0.031(4) 0.030(3)
C21 0.089(5) 0.060(4) 0.068(4) -0.015(3) -0.025(4) 0.031(4)
C22 0.088(5) 0.055(4) 0.068(4) -0.009(3) -0.029(4) 0.025(3)
C23 0.094(5) 0.060(4) 0.068(4) -0.008(3) -0.029(4) 0.028(4)
C24 0.089(5) 0.079(5) 0.082(5) -0.027(4) -0.021(4) 0.031(4)
O9 0.143(5) 0.109(4) 0.134(5) -0.028(4) 0.028(4) 0.019(4)
O10 0.126(10) 0.089(9) 0.069(8) 0.019(6) -0.017(7) 0.000(7)
O10B 0.188(14) 0.147(13) 0.058(8) 0.016(7) -0.014(8) 0.007(11)
O11 0.130(7) 0.189(10) 0.156(9) 0.047(8) -0.062(6) 0.064(7)
N1 0.128(9) 0.234(12) 0.196(10) 0.005(9) -0.052(8) 0.048(9)
C25 0.141(10) 0.222(11) 0.210(11) 0.017(10) -0.054(8) 0.063(9)
C26 0.191(13) 0.247(15) 0.234(14) -0.006(13) -0.003(12) 0.053(13)
C27 0.199(13) 0.260(16) 0.231(14) -0.028(14) -0.038(12) 0.010(13)
O11B 0.128(9) 0.224(12) 0.185(11) 0.019(10) -0.052(8) 0.065(9)
N1B 0.139(10) 0.224(12) 0.203(11) 0.012(11) -0.043(9) 0.059(10)
C25B 0.144(10) 0.222(12) 0.203(11) 0.019(10) -0.055(9) 0.055(10)
C26B 0.182(14) 0.233(16) 0.227(15) 0.020(15) -0.021(13) 0.041(14)
C27B 0.174(14) 0.221(16) 0.226(15) -0.001(15) -0.018(13) 0.049(14)
O12 0.115(13) 0.070(9) 0.154(12) -0.010(9) 0.046(10) -0.002(9)
N2 0.108(13) 0.068(9) 0.150(12) -0.016(9) 0.055(11) -0.001(10)
C28 0.115(14) 0.082(10) 0.151(12) 0.007(10) 0.053(11) 0.008(10)
C29 0.096(15) 0.071(14) 0.158(15) 0.013(13) 0.074(13) 0.006(13)
C30 0.125(16) 0.094(13) 0.171(15) 0.008(14) 0.054(15) -0.002(14)
O12B 0.123(12) 0.073(8) 0.150(11) -0.017(8) 0.044(9) 0.001(8)
N2B 0.112(13) 0.057(8) 0.146(11) -0.015(8) 0.048(10) 0.007(9)
C28B 0.109(13) 0.077(9) 0.145(11) 0.009(9) 0.058(10) 0.006(9)
C29B 0.140(16) 0.096(12) 0.170(14) -0.001(12) 0.045(13) -0.007(12)
C30B 0.101(14) 0.097(13) 0.169(15) 0.017(13) 0.077(12) 0.001(13)
O12C 0.252(17) 0.090(8) 0.104(9) 0.031(7) -0.016(10) 0.053(9)
N3 0.16(4) 0.11(3) 0.33(6) 0.06(3) -0.13(4) -0.09(3)
O13 0.35(4) 0.27(4) 0.61(9) -0.14(5) 0.31(5) -0.17(3)
C31 0.34(5) 0.25(4) 0.61(9) -0.14(5) 0.29(6) -0.18(4)
C32 0.33(5) 0.24(4) 0.62(9) -0.15(5) 0.27(6) -0.21(4)
C33 0.33(5) 0.23(4) 0.61(9) -0.16(5) 0.26(6) -0.19(4)
O14 0.183(12) 0.158(11) 0.130(10) 0.027(8) 0.079(9) 0.043(10)
N4 0.137(11) 0.116(10) 0.103(9) 0.001(8) 0.066(8) 0.038(8)
C34 0.126(12) 0.114(11) 0.108(11) 0.010(9) 0.053(10) 0.044(10)
C35 0.113(12) 0.120(12) 0.122(12) 0.022(10) 0.013(10) 0.011(10)
C36 0.251(18) 0.184(16) 0.150(15) 0.027(14) 0.064(14) 0.029(15)

loop_
_atom_type_symbol
_atom_type_description
_atom_type_scat_dispersion_real
_atom_type_scat_dispersion_imag
_atom_type_scat_source
C C 0.0033 0.0016 'International Tables Vol C Tables 4.2.6.8 and 6.1.1.4'
H H 0.0000 0.0000 'International Tables Vol C Tables 4.2.6.8 and 6.1.1.4'
N N 0.0061 0.0033 'International Tables Vol C Tables 4.2.6.8 and 6.1.1.4'
O O 0.0106 0.0060 'International Tables Vol C Tables 4.2.6.8 and 6.1.1.4'
Mg Mg 0.0486 0.0363 'International Tables Vol C Tables 4.2.6.8 and 6.1.1.4'

loop_
_geom_angle_atom_site_label_1
_geom_angle_atom_site_label_2
_geom_angle_atom_site_label_3
_geom_angle
_geom_angle_site_symmetry_1
_geom_angle_site_symmetry_3
O10 Mg1 O8 160.4(4) . 1_655
O10 Mg1 O4 105.9(4) . 2_655
O8 Mg1 O4 93.4(3) 1_655 2_655
O10 Mg1 O12C 55.9(5) . .
O8 Mg1 O12C 104.5(5) 1_655 .
O4 Mg1 O12C 156.9(4) 2_655 .
O10 Mg1 O1 91.8(4) . .
O8 Mg1 O1 91.0(3) 1_655 .
O4 Mg1 O1 92.4(2) 2_655 .
O12C Mg1 O1 101.5(5) . .
O10 Mg1 O11 88.7(5) . .
O8 Mg1 O11 84.9(4) 1_655 .
O4 Mg1 O11 98.3(4) 2_655 .
O12C Mg1 O11 69.5(6) . .
O1 Mg1 O11 168.7(4) . .
O10 Mg1 O11B 87.4(8) . .
O8 Mg1 O11B 95.6(7) 1_655 .
O4 Mg1 O11B 71.0(6) 2_655 .
O12C Mg1 O11B 92.6(7) . .
O1 Mg1 O11B 162.4(6) . .
O11 Mg1 O11B 28.9(6) . .
O10 Mg1 O12 85.9(14) . .
O8 Mg1 O12 75.0(14) 1_655 .
O4 Mg1 O12 167.9(15) 2_655 .
O12C Mg1 O12 34.6(16) . .
O1 Mg1 O12 84.3(15) . .
O11 Mg1 O12 84.5(15) . .
O11B Mg1 O12 113.1(16) . .
O10 Mg1 O12B 93.1(9) . .
O8 Mg1 O12B 67.5(8) 1_655 .
O4 Mg1 O12B 160.9(8) 2_655 .
O12C Mg1 O12B 39.6(10) . .
O1 Mg1 O12B 88.2(10) . .
O11 Mg1 O12B 80.5(10) . .
O11B Mg1 O12B 109.4(12) . .
O12 Mg1 O12B 8.3(17) . .
O10 Mg1 O10B 25.8(4) . .
O8 Mg1 O10B 172.5(5) 1_655 .
O4 Mg1 O10B 80.1(4) 2_655 .
O12C Mg1 O10B 80.8(5) . .
O1 Mg1 O10B 93.0(5) . .
O11 Mg1 O10B 92.3(5) . .
O11B Mg1 O10B 78.7(8) . .
O12 Mg1 O10B 111.6(14) . .
O12B Mg1 O10B 118.9(9) . .
O10 Mg1 Mg2 125.8(4) . .
O8 Mg1 Mg2 66.34(16) 1_655 .
O4 Mg1 Mg2 62.91(18) 2_655 .
O12C Mg1 Mg2 137.9(4) . .
O1 Mg1 Mg2 41.32(16) . .
O11 Mg1 Mg2 143.1(4) . .
O11B Mg1 Mg2 128.3(6) . .
O12 Mg1 Mg2 108.2(17) . .
O12B Mg1 Mg2 107.0(10) . .
O10B Mg1 Mg2 113.3(4) . .
O3 Mg2 O6 103.3(2) 2_655 3_565
O3 Mg2 O7 95.7(2) 2_655 1_655
O6 Mg2 O7 91.7(2) 3_565 1_655
O3 Mg2 O2 157.8(2) 2_655 .
O6 Mg2 O2 97.6(2) 3_565 .
O7 Mg2 O2 91.1(2) 1_655 .
O3 Mg2 O9 87.0(2) 2_655 .
O6 Mg2 O9 90.3(2) 3_565 .
O7 Mg2 O9 176.1(2) 1_655 .
O2 Mg2 O9 85.4(2) . .
O3 Mg2 O1 101.6(2) 2_655 .
O6 Mg2 O1 154.9(2) 3_565 .
O7 Mg2 O1 89.4(2) 1_655 .
O2 Mg2 O1 57.24(18) . .
O9 Mg2 O1 87.3(2) . .
O3 Mg2 C1 130.1(2) 2_655 .
O6 Mg2 C1 126.3(2) 3_565 .
O7 Mg2 C1 89.1(2) 1_655 .
O2 Mg2 C1 28.68(19) . .
O9 Mg2 C1 87.0(2) . .
O1 Mg2 C1 28.61(17) . .
O3 Mg2 Mg1 74.72(18) 2_655 .
O6 Mg2 Mg1 163.60(18) 3_565 .
O7 Mg2 Mg1 72.49(14) 1_655 .
O2 Mg2 Mg1 87.33(16) . .
O9 Mg2 Mg1 105.70(19) . .
O1 Mg2 Mg1 33.70(13) . .
C1 Mg2 Mg1 59.57(17) . .
C1 O1 Mg1 147.5(5) . .
C1 O1 Mg2 81.2(5) . .
Mg1 O1 Mg2 105.0(2) . .
C1 O2 Mg2 99.2(4) . .
C8 O3 Mg2 127.2(5) . 2_645
C8 O4 Mg1 145.9(5) . 2_645
C23 O6 Mg2 139.1(5) . 3_565
C24 O7 Mg2 130.7(5) . 1_455
C24 O8 Mg1 141.2(6) . 1_455
O1 C1 O2 122.2(7) . .
O1 C1 C2 119.7(7) . .
O2 C1 C2 118.2(6) . .
O1 C1 Mg2 70.2(4) . .
O2 C1 Mg2 52.1(4) . .
C2 C1 Mg2 169.6(5) . .
C7 C2 C3 120.0(6) . .
C7 C2 C1 117.9(6) . .
C3 C2 C1 122.1(6) . .
C4 C3 C2 119.2(5) . .
C4 C3 H3A 120.4 . .
C2 C3 H3A 120.4 . .
C3 C4 C5 120.0(5) . .
C3 C4 C8 120.5(6) . .
C5 C4 C8 119.4(6) . .
C6 C5 C4 120.7(5) . .
C6 C5 H5A 119.6 . .
C4 C5 H5A 119.6 . .
C7 C6 C5 118.3(5) . .
C7 C6 C9 119.8(5) . .
C5 C6 C9 121.9(5) . .
C2 C7 C6 121.7(5) . .
C2 C7 H7A 119.1 . .
C6 C7 H7A 119.1 . .
O3 C8 O4 126.1(7) . .
O3 C8 C4 118.0(7) . .
O4 C8 C4 115.8(6) . .
C14 C9 C10 118.8(5) . .
C14 C9 C6 118.0(5) . .
C10 C9 C6 123.2(5) . .
C9 C10 C11 118.9(5) . .
C9 C10 C15 123.0(5) . .
C11 C10 C15 118.1(5) . .
C11 C11 C12 120.4(6) 3 .
C11 C11 C10 119.6(5) 3 .
C12 C11 C10 120.0(4) . .
C13 C12 C11 119.6(5) . .
C13 C12 C16 122.6(5) . 3
C11 C12 C16 117.8(4) . 3
C14 C13 C12 119.1(5) . .
C14 C13 C17 118.0(5) . .
C12 C13 C17 122.8(5) . .
C13 C14 C9 123.2(5) . .
C13 C14 H14A 118.4 . .
C9 C14 H14A 118.4 . .
C16 C15 C10 122.1(5) . .
C16 C15 H15A 119.0 . .
C10 C15 H15A 119.0 . .
C15 C16 C12 121.6(5) . 3
C15 C16 H16A 119.2 . .
C12 C16 H16A 119.2 3 .
C22 C17 C18 118.0(5) . .
C22 C17 C13 119.2(5) . .
C18 C17 C13 122.8(5) . .
C19 C18 C17 120.9(6) . .
C19 C18 H18A 119.5 . .
C17 C18 H18A 119.5 . .
C20 C19 C18 120.0(5) . .
C20 C19 C23 119.3(5) . .
C18 C19 C23 120.7(6) . .
C19 C20 C21 119.8(5) . .
C19 C20 H20A 120.1 . .
C21 C20 H20A 120.1 . .
C22 C21 C20 119.7(6) . .
C22 C21 C24 119.5(6) . .
C20 C21 C24 120.8(6) . .
C21 C22 C17 121.6(6) . .
C21 C22 H22A 119.2 . .
C17 C22 H22A 119.2 . .
O6 C23 O5 125.3(6) . .
O6 C23 C19 117.1(6) . .
O5 C23 C19 117.6(5) . .
O7 C24 O8 125.6(7) . .
O7 C24 C21 118.6(6) . .
O8 C24 C21 115.8(6) . .
C25 O11 Mg1 131.4(15) . .
C25 N1 C26 128.8(13) . .
C25 N1 C27 121.5(13) . .
C26 N1 C27 109.6(12) . .
O11 C25 N1 140.1(18) . .
O11 C25 H25A 110.0 . .
N1 C25 H25A 110.0 . .
N1 C26 H26A 109.5 . .
N1 C26 H26B 109.5 . .
H26A C26 H26B 109.5 . .
N1 C26 H26C 109.5 . .
H26A C26 H26C 109.5 . .
H26B C26 H26C 109.5 . .
N1 C27 H27A 109.5 . .
N1 C27 H27B 109.5 . .
H27A C27 H27B 109.5 . .
N1 C27 H27C 109.5 . .
H27A C27 H27C 109.5 . .
H27B C27 H27C 109.5 . .
C25B O11B Mg1 117.2(19) . .
C25B N1B C26B 128.1(14) . .
C25B N1B C27B 122.5(14) . .
C26B N1B C27B 109.4(14) . .
O11B C25B N1B 146(3) . .
O11B C25B H25B 106.9 . .
N1B C25B H25B 106.9 . .
N1B C26B H26D 109.5 . .
N1B C26B H26E 109.5 . .
H26D C26B H26E 109.5 . .
N1B C26B H26F 109.5 . .
H26D C26B H26F 109.5 . .
H26E C26B H26F 109.5 . .
N1B C27B H27D 109.5 . .
N1B C27B H27E 109.5 . .
H27D C27B H27E 109.5 . .
N1B C27B H27F 109.5 . .
H27D C27B H27F 109.5 . .
H27E C27B H27F 109.5 . .
C28 O12 Mg1 165(4) . .
C28 N2 C30 126.4(15) . .
C28 N2 C29 125.2(14) . .
C30 N2 C29 108.4(14) . .
N2 C28 O12 137(3) . .
N2 C28 H28A 111.7 . .
O12 C28 H28A 111.7 . .
N2 C29 H29A 109.5 . .
N2 C29 H29B 109.5 . .
H29A C29 H29B 109.5 . .
N2 C29 H29C 109.5 . .
H29A C29 H29C 109.5 . .
H29B C29 H29C 109.5 . .
N2 C30 H30A 109.5 . .
N2 C30 H30B 109.5 . .
H30A C30 H30B 109.5 . .
N2 C30 H30C 109.5 . .
H30A C30 H30C 109.5 . .
H30B C30 H30C 109.5 . .
C28B O12B Mg1 151(3) . .
C28B N2B C30B 126.4(13) . .
C28B N2B C29B 124.4(14) . .
C30B N2B C29B 109.2(13) . .
N2B C28B O12B 138(2) . .
N2B C28B H28B 110.8 . .
O12B C28B H28B 110.8 . .
N2B C29B H29D 109.5 . .
N2B C29B H29E 109.5 . .
H29D C29B H29E 109.5 . .
N2B C29B H29F 109.5 . .
H29D C29B H29F 109.5 . .
H29E C29B H29F 109.5 . .
N2B C30B H30D 109.5 . .
N2B C30B H30E 109.5 . .
H30D C30B H30E 109.5 . .
N2B C30B H30F 109.5 . .
H30D C30B H30F 109.5 . .
H30E C30B H30F 109.5 . .
C31 N3 C32 125.2(15) . .
C31 N3 C33 123.7(15) . .
C32 N3 C33 111.0(16) . .
O13 C31 N3 134(3) . .
O13 C31 H31A 112.9 . .
N3 C31 H31A 112.9 . .
N3 C32 H32A 109.5 . .
N3 C32 H32B 109.5 . .
H32A C32 H32B 109.5 . .
N3 C32 H32C 109.5 . .
H32A C32 H32C 109.5 . .
H32B C32 H32C 109.5 . .
N3 C33 H33A 109.5 . .
N3 C33 H33B 109.5 . .
H33A C33 H33B 109.5 . .
N3 C33 H33C 109.5 . .
H33A C33 H33C 109.5 . .
H33B C33 H33C 109.5 . .
C34 N4 C35 126.9(11) . .
C34 N4 C36 120.9(11) . .
C35 N4 C36 112.1(12) . .
O14 C34 N4 130.9(14) . .
O14 C34 H34A 114.5 . .
N4 C34 H34A 114.5 . .
N4 C35 H35A 109.5 . .
N4 C35 H35B 109.5 . .
H35A C35 H35B 109.5 . .
N4 C35 H35C 109.5 . .
H35A C35 H35C 109.5 . .
H35B C35 H35C 109.5 . .
N4 C36 H36A 109.5 . .
N4 C36 H36B 109.5 . .
H36A C36 H36B 109.5 . .
N4 C36 H36C 109.5 . .
H36A C36 H36C 109.5 . .
H36B C36 H36C 109.5 . .

loop_
_geom_bond_atom_site_label_1
_geom_bond_atom_site_label_2
_geom_bond_distance
_geom_bond_site_symmetry_2
Mg1 O10 1.885(11) .
Mg1 O8 1.959(6) 1_655
Mg1 O4 1.966(6) 2_655
Mg1 O12C 1.995(11) .
Mg1 O1 2.068(6) .
Mg1 O11 2.118(9) .
Mg1 O11B 2.184(14) .
Mg1 O12 2.242(14) .
Mg1 O12B 2.262(12) .
Mg1 O10B 2.310(12) .
Mg1 Mg2 3.600(3) .
Mg2 O3 1.970(5) 2_655
Mg2 O6 1.970(4) 3_565
Mg2 O7 2.005(5) 1_655
Mg2 O2 2.066(5) .
Mg2 O9 2.130(6) .
Mg2 O1 2.460(6) .
Mg2 C1 2.584(8) .
O1 C1 1.252(7) .
O2 C1 1.256(8) .
O3 C8 1.220(8) .
O3 Mg2 1.970(5) 2_645
O4 C8 1.267(8) .
O4 Mg1 1.966(6) 2_645
O5 C23 1.252(7) .
O6 C23 1.226(7) .
O6 Mg2 1.970(4) 3_565
O7 C24 1.245(7) .
O7 Mg2 2.005(5) 1_455
O8 C24 1.249(8) .
O8 Mg1 1.959(6) 1_455
C1 C2 1.503(9) .
C2 C7 1.374(7) .
C2 C3 1.399(8) .
C3 C4 1.387(8) .
C3 H3A 0.9300 .
C4 C5 1.398(7) .
C4 C8 1.507(8) .
C5 C6 1.392(7) .
C5 H5A 0.9300 .
C6 C7 1.385(7) .
C6 C9 1.484(7) .
C7 H7A 0.9300 .
C9 C14 1.398(7) .
C9 C10 1.409(7) .
C10 C11 1.433(7) .
C10 C15 1.432(7) .
C11 C11 1.426(9) 3
C11 C12 1.426(7) .
C12 C13 1.401(7) .
C12 C16 1.443(7) 3
C13 C14 1.378(7) .
C13 C17 1.475(7) .
C14 H14A 0.9300 .
C15 C16 1.339(7) .
C15 H15A 0.9300 .
C16 C12 1.443(7) 3
C16 H16A 0.9300 .
C17 C22 1.384(8) .
C17 C18 1.395(7) .
C18 C19 1.386(7) .
C18 H18A 0.9300 .
C19 C20 1.383(8) .
C19 C23 1.510(8) .
C20 C21 1.386(8) .
C20 H20A 0.9300 .
C21 C22 1.384(7) .
C21 C24 1.498(9) .
C22 H22A 0.9300 .
O11 C25 1.172(15) .
N1 C25 1.206(13) .
N1 C26 1.401(13) .
N1 C27 1.431(13) .
C25 H25A 0.9300 .
C26 H26A 0.9600 .
C26 H26B 0.9600 .
C26 H26C 0.9600 .
C27 H27A 0.9600 .
C27 H27B 0.9600 .
C27 H27C 0.9600 .
O11B C25B 1.165(17) .
N1B C25B 1.198(14) .
N1B C26B 1.410(14) .
N1B C27B 1.418(14) .
C25B H25B 0.9300 .
C26B H26D 0.9600 .
C26B H26E 0.9600 .
C26B H26F 0.9600 .
C27B H27D 0.9600 .
C27B H27E 0.9600 .
C27B H27F 0.9600 .
O12 C28 1.206(17) .
N2 C28 1.188(16) .
N2 C30 1.406(14) .
N2 C29 1.420(15) .
C28 H28A 0.9300 .
C29 H29A 0.9600 .
C29 H29B 0.9600 .
C29 H29C 0.9600 .
C30 H30A 0.9600 .
C30 H30B 0.9600 .
C30 H30C 0.9600 .
O12B C28B 1.197(16) .
N2B C28B 1.192(15) .
N2B C30B 1.413(14) .
N2B C29B 1.421(14) .
C28B H28B 0.9300 .
C29B H29D 0.9600 .
C29B H29E 0.9600 .
C29B H29F 0.9600 .
C30B H30D 0.9600 .
C30B H30E 0.9600 .
C30B H30F 0.9600 .
N3 C31 1.201(17) .
N3 C32 1.407(15) .
N3 C33 1.409(15) .
O13 C31 1.192(19) .
C31 H31A 0.9300 .
C32 H32A 0.9600 .
C32 H32B 0.9600 .
C32 H32C 0.9600 .
C33 H33A 0.9600 .
C33 H33B 0.9600 .
C33 H33C 0.9600 .
O14 C34 1.196(13) .
N4 C34 1.220(13) .
N4 C35 1.394(12) .
N4 C36 1.416(13) .
C34 H34A 0.9300 .
C35 H35A 0.9600 .
C35 H35B 0.9600 .
C35 H35C 0.9600 .
C36 H36A 0.9600 .
C36 H36B 0.9600 .
C36 H36C 0.9600 .
